data_4107382
loop_
_publ_author_name
'Amy J. Cairns'
'Jason A. Perman'
'Lukasz Wojtas'
'Victor Ch. Kravtsov'
'Mohamed H. Alkordi'
'Mohamed Eddaoudi'
'Michael J. Zaworotko'

_publ_section_title
;
 Supermolecular Building Blocks (SBBs) and Crystal Design: 12-Connected
 Open Frameworks Based on a Molecular Cubohemioctahedron
;
_journal_name_full 'Journal of the American Chemical Society'
_journal_page_first 1560
_journal_page_last 1561
_journal_paper_doi 10.1021/ja078060t
_journal_volume 130
_journal_year 2008
_chemical_formula_sum 'C6 H2.25 N0.75 Ni0.75 O3.9'
_chemical_formula_weight 191.27
_chemical_name_systematic
;
 ?
;
_space_group_IT_number 202
_symmetry_cell_setting cubic
_symmetry_space_group_name_Hall '-F 2 2 3'
_symmetry_space_group_name_H-M 'F m -3'
_atom_sites_solution_hydrogens geom
_atom_sites_solution_primary direct
_atom_sites_solution_secondary difmap
_audit_creation_method SHELXL-97
_cell_angle_alpha 90.00
_cell_angle_beta 90.00
_cell_angle_gamma 90.00
_cell_formula_units_Z 64
_cell_length_a 31.3400(7)
_cell_length_b 31.3400(7)
_cell_length_c 31.3400(7)
_cell_measurement_temperature 100(2)
_cell_volume 30782.0(12)
_computing_structure_refinement 'SHELXL-97 (Sheldrick, 1997)'
_diffrn_ambient_temperature 100(2)
_diffrn_measured_fraction_theta_full 0.885
_diffrn_measured_fraction_theta_max 0.885
_diffrn_radiation_monochromator graphite
_diffrn_radiation_source 'fine-focus sealed tube'
_diffrn_radiation_type MoK\a
_diffrn_radiation_wavelength 0.71073
_diffrn_reflns_av_R_equivalents 0.1212
_diffrn_reflns_av_sigmaI/netI 0.0412
_diffrn_reflns_limit_h_max 18
_diffrn_reflns_limit_h_min -30
_diffrn_reflns_limit_k_max 30
_diffrn_reflns_limit_k_min -30
_diffrn_reflns_limit_l_max 29
_diffrn_reflns_limit_l_min -30
_diffrn_reflns_number 19812
_diffrn_reflns_theta_full 19.98
_diffrn_reflns_theta_max 19.98
_diffrn_reflns_theta_min 1.30
_exptl_absorpt_coefficient_mu 0.757
_exptl_absorpt_correction_T_max 0.9631
_exptl_absorpt_correction_T_min 0.9631
_exptl_crystal_density_diffrn 0.660
_exptl_crystal_F_000 6125
_exptl_crystal_size_max 0.05
_exptl_crystal_size_mid 0.05
_exptl_crystal_size_min 0.05
_refine_diff_density_max 0.887
_refine_diff_density_min -0.851
_refine_diff_density_rms 0.124
_refine_ls_extinction_method none
_refine_ls_goodness_of_fit_ref 1.111
_refine_ls_hydrogen_treatment mixed
_refine_ls_matrix_type full
_refine_ls_number_parameters 62
_refine_ls_number_reflns 1153
_refine_ls_number_restraints 5
_refine_ls_restrained_S_all 1.999
_refine_ls_R_factor_all 0.1575
_refine_ls_R_factor_gt 0.1432
_refine_ls_shift/su_max 0.000
_refine_ls_shift/su_mean 0.000
_refine_ls_structure_factor_coef Fsqd
_refine_ls_weighting_details 'calc w=1/[\s^2^(Fo^2^)+(0.1981P)^2^+875.6840P] where P=(Fo^2^+2Fc^2^)/3'
_refine_ls_weighting_scheme calc
_refine_ls_wR_factor_gt 0.3462
_refine_ls_wR_factor_ref 0.3575
_reflns_number_gt 929
_reflns_number_total 1153
_reflns_threshold_expression >2sigma(I)
_cod_data_source_file ja078060t-file001.cif
_cod_data_source_block squeezed
_cod_original_formula_sum 'C6 H2.25 N0.75 Ni0.75 O3.90'
_cod_database_code 4107382

loop_
_symmetry_equiv_pos_as_xyz
'x, y, z'
'-x, -y, z'
'x, -y, -z'
'-x, y, -z'
'y, z, x'
'-y, -z, x'
'y, -z, -x'
'-y, z, -x'
'z, x, y'
'-z, x, -y'
'-z, -x, y'
'z, -x, -y'
'x, y+1/2, z+1/2'
'-x, -y+1/2, z+1/2'
'x, -y+1/2, -z+1/2'
'-x, y+1/2, -z+1/2'
'y, z+1/2, x+1/2'
'-y, -z+1/2, x+1/2'
'y, -z+1/2, -x+1/2'
'-y, z+1/2, -x+1/2'
'z, x+1/2, y+1/2'
'-z, x+1/2, -y+1/2'
'-z, -x+1/2, y+1/2'
'z, -x+1/2, -y+1/2'
'x+1/2, y, z+1/2'
'-x+1/2, -y, z+1/2'
'x+1/2, -y, -z+1/2'
'-x+1/2, y, -z+1/2'
'y+1/2, z, x+1/2'
'-y+1/2, -z, x+1/2'
'y+1/2, -z, -x+1/2'
'-y+1/2, z, -x+1/2'
'z+1/2, x, y+1/2'
'-z+1/2, x, -y+1/2'
'-z+1/2, -x, y+1/2'
'z+1/2, -x, -y+1/2'
'x+1/2, y+1/2, z'
'-x+1/2, -y+1/2, z'
'x+1/2, -y+1/2, -z'
'-x+1/2, y+1/2, -z'
'y+1/2, z+1/2, x'
'-y+1/2, -z+1/2, x'
'y+1/2, -z+1/2, -x'
'-y+1/2, z+1/2, -x'
'z+1/2, x+1/2, y'
'-z+1/2, x+1/2, -y'
'-z+1/2, -x+1/2, y'
'z+1/2, -x+1/2, -y'
'-x, -y, -z'
'x, y, -z'
'-x, y, z'
'x, -y, z'
'-y, -z, -x'
'y, z, -x'
'-y, z, x'
'y, -z, x'
'-z, -x, -y'
'z, -x, y'
'z, x, -y'
'-z, x, y'
'-x, -y+1/2, -z+1/2'
'x, y+1/2, -z+1/2'
'-x, y+1/2, z+1/2'
'x, -y+1/2, z+1/2'
'-y, -z+1/2, -x+1/2'
'y, z+1/2, -x+1/2'
'-y, z+1/2, x+1/2'
'y, -z+1/2, x+1/2'
'-z, -x+1/2, -y+1/2'
'z, -x+1/2, y+1/2'
'z, x+1/2, -y+1/2'
'-z, x+1/2, y+1/2'
'-x+1/2, -y, -z+1/2'
'x+1/2, y, -z+1/2'
'-x+1/2, y, z+1/2'
'x+1/2, -y, z+1/2'
'-y+1/2, -z, -x+1/2'
'y+1/2, z, -x+1/2'
'-y+1/2, z, x+1/2'
'y+1/2, -z, x+1/2'
'-z+1/2, -x, -y+1/2'
'z+1/2, -x, y+1/2'
'z+1/2, x, -y+1/2'
'-z+1/2, x, y+1/2'
'-x+1/2, -y+1/2, -z'
'x+1/2, y+1/2, -z'
'-x+1/2, y+1/2, z'
'x+1/2, -y+1/2, z'
'-y+1/2, -z+1/2, -x'
'y+1/2, z+1/2, -x'
'-y+1/2, z+1/2, x'
'y+1/2, -z+1/2, x'
'-z+1/2, -x+1/2, -y'
'z+1/2, -x+1/2, y'
'z+1/2, x+1/2, -y'
'-z+1/2, x+1/2, y'

loop_
_atom_site_label
_atom_site_type_symbol
_atom_site_fract_x
_atom_site_fract_y
_atom_site_fract_z
_atom_site_U_iso_or_equiv
_atom_site_adp_type
_atom_site_occupancy
_atom_site_symmetry_multiplicity
_atom_site_calc_flag
_atom_site_refinement_flags
Ni1 Ni 0.32147(13) 0.0000 0.0000 0.026(2) Uani 1 4 d S
O1 O 0.3255(9) 0.0644(8) 0.0000 0.097(9) Uani 1 2 d S
O2 O 0.3227(6) 0.0000 -0.0677(5) 0.030(5) Uani 1 2 d S
O4 O 0.2559(12) 0.0000 -0.0916(8) 0.101(10) Uani 1 2 d S
C1 C 0.3148 0.0000 -0.1414 0.001 Uiso 1 2 d SD
C2 C 0.3576 0.0000 -0.1532 0.061 Uani 1 2 d SD
H2 H 0.3792 0.0000 -0.1320 0.073 Uiso 1 2 calc SR
C3 C 0.3687 0.0000 -0.1962 0.161 Uani 1 2 d S
C4 C 0.3371 0.0000 -0.2273 0.201 Uani 1 2 d S
H4 H 0.3447 0.0000 -0.2566 0.241 Uiso 1 2 calc SR
C5 C 0.2943 0.0000 -0.2155 0.044 Uani 1 2 d SD
C6 C 0.2832 0.0000 -0.1725 0.069 Uani 1 2 d SD
H6 H 0.2540 0.0000 -0.1644 0.082 Uiso 1 2 calc SR
C8 C 0.2964(17) 0.0000 -0.0966(12) 0.16(3) Uani 1 2 d SD
C9 C 0.2857(12) 0.0849(15) 0.0000 0.19(4) Uani 1 2 d SD
O10 O 0.2550(11) 0.0000 0.0000 0.13(2) Uani 1 4 d SD
O11 O 0.3852(13) 0.0000 0.0000 0.105(14) Uani 1 4 d S
N1 N 0.2687(9) 0.0000 -0.2561(8) 0.085(10) Uani 1 2 d SD
Ni2 Ni 0.2161(18) 0.0360(17) 0.0342(17) 0.300 Uiso 0.25 1 d PD
O3 O 0.2526(9) 0.0598(7) 0.0000 0.075(8) Uani 1 2 d SD
O102 O 0.171(12) 0.032(9) 0.047(11) 0.16(11) Uiso 0.10 1 d P

loop_
_atom_site_aniso_label
_atom_site_aniso_U_11
_atom_site_aniso_U_22
_atom_site_aniso_U_33
_atom_site_aniso_U_23
_atom_site_aniso_U_13
_atom_site_aniso_U_12
Ni1 0.015(3) 0.032(3) 0.031(3) 0.000 0.000 0.000
O1 0.09(2) 0.067(19) 0.14(3) 0.000 0.000 0.043(15)
O2 0.029(11) 0.040(11) 0.023(10) 0.000 0.000(9) 0.000
O4 0.13(3) 0.12(2) 0.047(15) 0.000 0.017(17) 0.000
C2 0.062 0.090 0.031 0.000 -0.034 0.000
C3 0.190 0.210 0.082 0.000 0.054 0.000
C4 0.112 0.414 0.077 0.000 -0.030 0.000
C5 0.027 0.060 0.045 0.000 -0.031 0.000
C6 0.064 0.086 0.056 0.000 0.008 0.000
C8 0.06(4) 0.23(8) 0.18(7) 0.000 -0.03(4) 0.000
C9 0.11(5) 0.32(12) 0.14(6) 0.000 0.000 0.12(7)
O10 0.02(2) 0.15(4) 0.23(6) 0.000 0.000 0.000
O11 0.08(3) 0.11(3) 0.13(4) 0.000 0.000 0.000
N1 0.09(2) 0.11(2) 0.07(2) 0.000 0.00(2) 0.000
O3 0.046(14) 0.048(13) 0.13(2) 0.000 0.000 0.003(12)

loop_
_atom_type_symbol
_atom_type_description
_atom_type_scat_dispersion_real
_atom_type_scat_dispersion_imag
_atom_type_scat_source
C C 0.0033 0.0016 'International Tables Vol C Tables 4.2.6.8 and 6.1.1.4'
H H 0.0000 0.0000 'International Tables Vol C Tables 4.2.6.8 and 6.1.1.4'
N N 0.0061 0.0033 'International Tables Vol C Tables 4.2.6.8 and 6.1.1.4'
O O 0.0106 0.0060 'International Tables Vol C Tables 4.2.6.8 and 6.1.1.4'
Ni Ni 0.3393 1.1124 'International Tables Vol C Tables 4.2.6.8 and 6.1.1.4'

loop_
_geom_angle_atom_site_label_1
_geom_angle_atom_site_label_2
_geom_angle_atom_site_label_3
_geom_angle
_geom_angle_site_symmetry_1
_geom_angle_site_symmetry_3
O11 Ni1 O1 86.4(8) . 3
O11 Ni1 O1 86.4(8) . .
O1 Ni1 O1 172.9(16) 3 .
O11 Ni1 O10 180.0 . .
O1 Ni1 O10 93.6(8) 3 .
O1 Ni1 O10 93.6(8) . .
O11 Ni1 O2 88.9(5) . 50
O1 Ni1 O2 89.93(3) 3 50
O1 Ni1 O2 89.93(3) . 50
O10 Ni1 O2 91.1(5) . 50
O11 Ni1 O2 88.9(5) . .
O1 Ni1 O2 89.93(3) 3 .
O1 Ni1 O2 89.93(3) . .
O10 Ni1 O2 91.1(5) . .
O2 Ni1 O2 177.9(10) 50 .
C9 O1 Ni1 114(2) . .
C8 O2 Ni1 137(2) . .
C2 C1 C6 120.0 . .
C2 C1 C8 128(2) . .
C6 C1 C8 112(2) . .
C1 C2 C3 120.0 . .
C2 C3 C4 120.0 . .
C2 C3 C9 125.9(17) . 30_554
C4 C3 C9 114.1(17) . 30_554
C5 C4 C3 120.0 . .
C6 C5 C4 120.0 . .
C6 C5 N1 133.2(12) . .
C4 C5 N1 106.8(12) . .
C5 C6 C1 120.0 . .
O2 C8 O4 125(3) . .
O2 C8 C1 115(4) . .
O4 C8 C1 119(4) . .
O3 C9 O1 116(4) . .
O3 C9 C3 148(4) . 94
O1 C9 C3 96(2) . 94
Ni2 O10 Ni2 66(3) 52 3
Ni2 O10 Ni2 70(4) 52 .
Ni2 O10 Ni2 104(4) 3 .
Ni2 O10 Ni2 104(4) 52 50
Ni2 O10 Ni2 70(4) 3 50
Ni2 O10 Ni2 66(3) . 50
Ni2 O10 Ni1 128(2) 52 .
Ni2 O10 Ni1 128(2) 3 .
Ni2 O10 Ni1 128(2) . .
Ni2 O10 Ni1 128(2) 50 .
N1 N1 C5 104(3) 73_554 .
O102 Ni2 O3 147(10) . .
O102 Ni2 O10 134(10) . .
O3 Ni2 O10 60.3(14) . .
O102 Ni2 Ni2 106(10) . 50
O3 Ni2 Ni2 52(2) . 50
O10 Ni2 Ni2 57.2(17) . 50
O102 Ni2 Ni2 86(10) . 52
O3 Ni2 Ni2 115.5(16) . 52
O10 Ni2 Ni2 55.2(19) . 52
Ni2 Ni2 Ni2 90.000(5) 50 52
C9 O3 Ni2 142(2) . 50
C9 O3 Ni2 142(2) . .
Ni2 O3 Ni2 76(4) 50 .

loop_
_geom_bond_atom_site_label_1
_geom_bond_atom_site_label_2
_geom_bond_distance
_geom_bond_site_symmetry_2
Ni1 O11 2.00(4) .
Ni1 O1 2.02(3) 3
Ni1 O1 2.02(3) .
Ni1 O10 2.08(3) .
Ni1 O2 2.122(16) 50
Ni1 O2 2.122(16) .
O1 C9 1.40(6) .
O2 C8 1.22(5) .
O4 C8 1.28(6) .
C1 C2 1.3900 .
C1 C6 1.3900 .
C1 C8 1.52(3) .
C2 C3 1.3900 .
C3 C4 1.3900 .
C3 C9 1.56(4) 30_554
C4 C5 1.3900 .
C5 C6 1.3900 .
C5 N1 1.50(2) .
C9 O3 1.3001(19) .
C9 C3 1.56(4) 94
O10 Ni2 1.98(3) 52
O10 Ni2 1.98(3) 3
O10 Ni2 1.98(3) .
O10 Ni2 1.98(3) 50
N1 N1 1.23(6) 73_554
Ni2 O102 1.5(4) .
Ni2 O3 1.74(6) .
Ni2 Ni2 2.14(11) 50
Ni2 Ni2 2.26(11) 52
O3 Ni2 1.74(6) 50
